data_2108324
loop_
_publ_author_name
'Peng, Bo'
'Wang, Jian-Rong'
'Mei, Xuefeng'

_publ_section_title
;
 Triamterene--furosemide salt: structural aspects and physicochemical
 evaluation
;
_journal_coeditor_code AW5014SUP1
_journal_issue 6
_journal_name_full 'Acta Crystallographica Section B'
_journal_page_first
;
;
_journal_paper_doi 10.1107/S2052520618013185
_journal_volume 74
_journal_year 2018
_chemical_formula_moiety 'C12 H10 Cl N2 O5 S, C12 H12 N7'
_chemical_formula_sum 'C24 H22 Cl N9 O5 S'
_chemical_formula_weight 584.01
_space_group_crystal_system triclinic
_space_group_IT_number 2
_space_group_name_Hall '-P 1'
_space_group_name_H-M_alt 'P -1'
_symmetry_space_group_name_Hall '-P 1'
_symmetry_space_group_name_H-M 'P -1'
_atom_sites_solution_hydrogens mixed
_atom_sites_solution_primary dual
_audit_creation_date 2018-06-21
_audit_creation_method
;
Olex2 1.2
(compiled 2017.01.04 svn.r3372 for OlexSys, GUI svn.r5292)
;
_cell_angle_alpha 92.574(16)
_cell_angle_beta 98.836(17)
_cell_angle_gamma 103.844(16)
_cell_formula_units_Z 2
_cell_length_a 7.522(5)
_cell_length_b 8.110(5)
_cell_length_c 20.892(14)
_cell_measurement_reflns_used 1237
_cell_measurement_temperature 220
_cell_measurement_theta_max 23.351
_cell_measurement_theta_min 2.836
_cell_volume 1218.3(14)
_computing_cell_refinement 'SAINT v8.34A (Bruker, 2013)'
_computing_data_reduction 'SAINT v8.34A (Bruker, 2013)'
_computing_molecular_graphics 'Olex2 (Dolomanov et al., 2009)'
_computing_publication_material 'Olex2 (Dolomanov et al., 2009)'
_computing_structure_refinement 'XL (Sheldrick, 2008)'
_computing_structure_solution 'XT (Sheldrick, 2015)'
_diffrn_ambient_temperature 220
_diffrn_measured_fraction_theta_full 0.987
_diffrn_measured_fraction_theta_max 0.975
_diffrn_measurement_device_type 'Bruker APEX-II CCD'
_diffrn_measurement_method '\f and \w scans'
_diffrn_radiation_type MoK\a
_diffrn_radiation_wavelength 0.71073
_diffrn_reflns_av_R_equivalents 0.0588
_diffrn_reflns_av_unetI/netI 0.1060
_diffrn_reflns_Laue_measured_fraction_full 0.987
_diffrn_reflns_Laue_measured_fraction_max 0.975
_diffrn_reflns_limit_h_max 9
_diffrn_reflns_limit_h_min -9
_diffrn_reflns_limit_k_max 10
_diffrn_reflns_limit_k_min -10
_diffrn_reflns_limit_l_max 26
_diffrn_reflns_limit_l_min -26
_diffrn_reflns_number 11115
_diffrn_reflns_point_group_measured_fraction_full 0.987
_diffrn_reflns_point_group_measured_fraction_max 0.975
_diffrn_reflns_theta_full 25.242
_diffrn_reflns_theta_max 27.507
_diffrn_reflns_theta_min 1.980
_diffrn_standards_number 0
_exptl_absorpt_coefficient_mu 0.302
_exptl_absorpt_correction_T_max 0.7455
_exptl_absorpt_correction_T_min 0.6630
_exptl_absorpt_correction_type multi-scan
_exptl_absorpt_process_details
; SADABS-2014/5 (Bruker,2014/5) was used for absorption correction. 
wR2(int) was 0.0630 before and 0.0500 after correction. The Ratio of 
minimum to maximum transmission is 0.8893. The \l/2 correction factor 
is 0.00150.
;
_exptl_crystal_colour 'clear light yellow'
_exptl_crystal_colour_lustre clear
_exptl_crystal_colour_modifier light
_exptl_crystal_colour_primary yellow
_exptl_crystal_density_diffrn 1.592
_exptl_crystal_description plate
_exptl_crystal_F_000 604
_exptl_crystal_size_max 0.2
_exptl_crystal_size_mid 0.1
_exptl_crystal_size_min 0.05
_refine_diff_density_max 0.467
_refine_diff_density_min -0.525
_refine_diff_density_rms 0.084
_refine_ls_extinction_method none
_refine_ls_goodness_of_fit_ref 0.948
_refine_ls_hydrogen_treatment mixed
_refine_ls_matrix_type full
_refine_ls_number_parameters 367
_refine_ls_number_reflns 5465
_refine_ls_number_restraints 18
_refine_ls_restrained_S_all 0.966
_refine_ls_R_factor_all 0.1224
_refine_ls_R_factor_gt 0.0594
_refine_ls_shift/su_max 0.000
_refine_ls_shift/su_mean 0.000
_refine_ls_structure_factor_coef Fsqd
_refine_ls_weighting_details 'w=1/[\s^2^(Fo^2^)+(0.1000P)^2^] where P=(Fo^2^+2Fc^2^)/3'
_refine_ls_weighting_scheme calc
_refine_ls_wR_factor_gt 0.1502
_refine_ls_wR_factor_ref 0.1926
_reflns_Friedel_coverage 0.000
_reflns_number_gt 3062
_reflns_number_total 5465
_reflns_threshold_expression 'I > 2\s(I)'
_cod_data_source_file aw5014sup1.cif
_cod_data_source_block I
_cod_original_cell_volume 1218.2(14)
_cod_database_code 2108324
_shelx_shelxl_version_number 2014/7
_shelx_space_group_comment
;
The symmetry employed for this shelxl refinement is uniquely defined
by the following loop, which should always be used as a source of
symmetry information in preference to the above space-group names.
They are only intended as comments.
;
_olex2_refinement_description
;
1. Others
 Fixed Uiso: H1(0.031) H2A(0.037) H2B(0.037) H7A(0.041) H7B(0.041) H8(0.037)
 H4A(0.042) H4B(0.042) H9A(0.04) H9B(0.04) H18(0.027) H6(0.031) H14(0.033)
 H5(0.034) H2(0.034) H4(0.038) H3(0.039) H15A(0.037) H15B(0.037) H24(0.068)
 H22(0.082) H23(0.083)
 Fixed X: H1(0.387) H2A(0.78) H2B(0.5884) H7A(-0.0318) H7B(0.0254) H8(0.3727)
 H4A(0.9652) H4B(0.8354) H18(0.1078) H6(0.504) H14(0.1693) H5(0.5267)
 H2(0.1993) H4(0.3779) H3(0.2173) H15A(0.4248) H15B(0.5762) H24(0.5064)
 H22(0.0835) H23(0.2773)
 Fixed Y: H1(0.5965) H2A(0.7479) H2B(0.63) H7A(0.5464) H7B(0.6353) H8(0.5583)
 H4A(1.0524) H4B(1.0355) H18(0.13) H6(1.0539) H14(0.1966) H5(1.0956) H2(0.5741)
 H4(0.8795) H3(0.6195) H15A(0.3653) H15B(0.5286) H24(0.834) H22(0.6134)
 H23(0.8815)
 Fixed Z: H1(0.4119) H2A(0.3588) H2B(0.3421) H7A(0.5536) H7B(0.6212)
 H8(0.1812) H4A(0.5555) H4B(0.6044) H18(0.2958) H6(0.6991) H14(0.081)
 H5(0.8093) H2(0.7012) H4(0.8666) H3(0.8125) H15A(0.0764) H15B(0.1106)
 H24(0.0687) H22(-0.0694) H23(-0.0277)
;
_olex2_submission_special_instructions 'No special instructions were received'

loop_
_space_group_symop_operation_xyz
'x, y, z'
'-x, -y, -z'

loop_
_atom_site_label
_atom_site_type_symbol
_atom_site_fract_x
_atom_site_fract_y
_atom_site_fract_z
_atom_site_U_iso_or_equiv
_atom_site_adp_type
_atom_site_occupancy
_atom_site_site_symmetry_order
_atom_site_calc_flag
_atom_site_refinement_flags_posn
_atom_site_refinement_flags_adp
S1 S -0.04809(13) -0.19447(11) 0.23218(5) 0.0270(3) Uani 1 1 d . .
Cl1 Cl -0.03699(17) -0.12973(13) 0.08124(5) 0.0426(3) Uani 1 1 d . .
O3 O 0.2495(4) 0.4148(3) 0.34541(12) 0.0283(6) Uani 1 1 d . .
O1 O 0.3799(4) 0.5831(3) 0.27590(13) 0.0304(6) Uani 1 1 d . .
O4 O -0.0120(4) -0.1770(3) 0.30147(13) 0.0345(7) Uani 1 1 d . .
O5 O -0.2343(4) -0.2578(3) 0.19956(15) 0.0387(7) Uani 1 1 d . .
N1 N 0.4676(4) 0.6688(4) 0.44060(15) 0.0256(7) Uani 1 1 d . .
H1 H 0.3870 0.5965 0.4119 0.031 Uiso 1 1 calc R .
N5 N 0.5253(4) 0.8569(4) 0.60343(15) 0.0237(7) Uani 1 1 d . .
N6 N 0.2575(4) 0.6314(4) 0.51236(15) 0.0243(7) Uani 1 1 d . .
N2 N 0.6727(4) 0.7027(4) 0.36951(15) 0.0308(8) Uani 1 1 d . .
H2A H 0.7800 0.7479 0.3588 0.037 Uiso 1 1 calc R .
H2B H 0.5884 0.6300 0.3421 0.037 Uiso 1 1 calc R .
N3 N 0.7686(4) 0.8551(4) 0.46776(15) 0.0271(7) Uani 1 1 d . .
N7 N 0.0527(4) 0.6111(4) 0.58343(17) 0.0342(8) Uani 1 1 d . .
H7A H -0.0318 0.5464 0.5536 0.041 Uiso 1 1 calc R .
H7B H 0.0254 0.6353 0.6212 0.041 Uiso 1 1 calc R .
O2 O 0.2262(5) 0.5043(5) 0.00237(16) 0.0560(9) Uani 1 1 d . .
N8 N 0.3545(5) 0.4663(4) 0.15552(16) 0.0306(8) Uani 1 1 d . .
H8 H 0.3727 0.5583 0.1812 0.037 Uiso 1 1 calc R .
N4 N 0.8582(4) 1.0072(4) 0.56636(16) 0.0347(8) Uani 1 1 d . .
H4A H 0.9652 1.0524 0.5555 0.042 Uiso 1 1 calc R .
H4B H 0.8354 1.0355 0.6044 0.042 Uiso 1 1 calc R .
N9 N 0.0673(5) -0.3235(4) 0.2108(2) 0.0331(8) Uani 1 1 d . .
H9A H 0.067(6) -0.330(5) 0.166(2) 0.040 Uiso 1 1 d R .
H9B H 0.158(6) -0.337(6) 0.234(2) 0.040 Uiso 1 1 d R .
C9 C 0.4239(5) 0.7071(4) 0.49943(18) 0.0221(8) Uani 1 1 d . .
C13 C 0.2168(5) 0.3006(4) 0.23675(18) 0.0207(8) Uani 1 1 d . .
C16 C 0.2844(5) 0.4406(4) 0.28978(18) 0.0221(8) Uani 1 1 d . .
C1 C 0.3518(5) 0.8092(5) 0.68864(18) 0.0235(8) Uani 1 1 d . .
C18 C 0.1225(5) 0.1436(4) 0.25235(18) 0.0225(8) Uani 1 1 d . .
H18 H 0.1078 0.1300 0.2958 0.027 Uiso 1 1 calc R .
C10 C 0.5547(5) 0.8223(4) 0.54300(17) 0.0222(8) Uani 1 1 d . .
C11 C 0.7309(5) 0.8963(5) 0.52540(18) 0.0254(8) Uani 1 1 d . .
C20 C 0.0483(5) 0.0049(4) 0.20667(18) 0.0237(8) Uani 1 1 d . .
C17 C 0.2466(5) 0.3200(4) 0.17205(18) 0.0233(8) Uani 1 1 d . .
C6 C 0.4470(5) 0.9648(5) 0.72208(19) 0.0254(8) Uani 1 1 d . .
H6 H 0.5040 1.0539 0.6991 0.031 Uiso 1 1 calc R .
C14 C 0.1601(5) 0.1834(5) 0.12496(19) 0.0279(9) Uani 1 1 d . .
H14 H 0.1693 0.1966 0.0810 0.033 Uiso 1 1 calc R .
C5 C 0.4591(5) 0.9904(5) 0.78730(19) 0.0284(9) Uani 1 1 d . .
H5 H 0.5267 1.0956 0.8093 0.034 Uiso 1 1 calc R .
C12 C 0.6381(5) 0.7442(5) 0.42689(18) 0.0245(8) Uani 1 1 d . .
C8 C 0.2235(5) 0.6729(5) 0.57135(18) 0.0243(8) Uani 1 1 d . .
C7 C 0.3661(5) 0.7812(4) 0.61950(17) 0.0214(8) Uani 1 1 d . .
C21 C 0.0625(5) 0.0310(5) 0.14233(19) 0.0264(8) Uani 1 1 d . .
C2 C 0.2652(5) 0.6801(5) 0.72306(19) 0.0279(9) Uani 1 1 d . .
H2 H 0.1993 0.5741 0.7012 0.034 Uiso 1 1 calc R .
C4 C 0.3717(5) 0.8614(5) 0.8215(2) 0.0313(9) Uani 1 1 d . .
H4 H 0.3779 0.8795 0.8666 0.038 Uiso 1 1 calc R .
C3 C 0.2760(5) 0.7072(5) 0.7892(2) 0.0322(9) Uani 1 1 d . .
H3 H 0.2173 0.6195 0.8125 0.039 Uiso 1 1 calc R .
C19 C 0.3682(6) 0.5853(5) 0.05015(19) 0.0307(9) Uani 1 1 d . .
C15 C 0.4424(6) 0.4799(5) 0.09744(19) 0.0311(9) Uani 1 1 d . .
H15A H 0.4248 0.3653 0.0764 0.037 Uiso 1 1 calc R .
H15B H 0.5762 0.5286 0.1106 0.037 Uiso 1 1 calc R .
C24 C 0.4107(8) 0.7501(6) 0.0430(3) 0.0567(14) Uani 1 1 d . U
H24 H 0.5064 0.8340 0.0687 0.068 Uiso 1 1 calc R .
C22 C 0.1797(8) 0.6319(9) -0.0334(3) 0.0685(16) Uani 1 1 d . U
H22 H 0.0835 0.6134 -0.0694 0.082 Uiso 1 1 calc R .
C23 C 0.2832(9) 0.7764(8) -0.0114(3) 0.0694(16) Uani 1 1 d . U
H23 H 0.2773 0.8815 -0.0277 0.083 Uiso 1 1 calc R .

loop_
_atom_site_aniso_label
_atom_site_aniso_U_11
_atom_site_aniso_U_22
_atom_site_aniso_U_33
_atom_site_aniso_U_23
_atom_site_aniso_U_13
_atom_site_aniso_U_12
S1 0.0227(5) 0.0214(5) 0.0346(6) -0.0005(4) 0.0076(4) 0.0002(4)
Cl1 0.0565(7) 0.0351(6) 0.0291(6) -0.0095(4) -0.0009(5) 0.0049(5)
O3 0.0297(15) 0.0285(14) 0.0241(15) -0.0024(11) 0.0104(12) -0.0003(11)
O1 0.0309(15) 0.0245(14) 0.0298(16) 0.0013(11) 0.0022(12) -0.0029(11)
O4 0.0380(16) 0.0304(15) 0.0311(16) 0.0036(12) 0.0146(13) -0.0051(12)
O5 0.0176(14) 0.0318(15) 0.059(2) -0.0091(14) 0.0015(14) -0.0027(11)
N1 0.0176(16) 0.0298(17) 0.0236(18) -0.0017(14) 0.0051(13) -0.0059(12)
N5 0.0189(16) 0.0268(16) 0.0230(17) -0.0004(13) 0.0052(13) 0.0001(12)
N6 0.0178(16) 0.0286(17) 0.0241(17) 0.0002(13) 0.0088(13) -0.0016(12)
N2 0.0195(16) 0.0392(19) 0.0267(19) -0.0079(15) 0.0111(14) -0.0090(14)
N3 0.0222(16) 0.0319(18) 0.0216(17) -0.0024(14) 0.0038(14) -0.0036(13)
N7 0.0198(17) 0.047(2) 0.0288(19) -0.0056(16) 0.0087(14) -0.0072(14)
O2 0.048(2) 0.071(2) 0.042(2) 0.0050(18) -0.0029(17) 0.0081(18)
N8 0.041(2) 0.0237(16) 0.0292(19) 0.0031(14) 0.0188(16) 0.0044(14)
N4 0.0265(18) 0.045(2) 0.0237(18) -0.0068(15) 0.0090(15) -0.0094(15)
N9 0.031(2) 0.0272(18) 0.043(2) 0.0044(17) 0.0038(18) 0.0119(15)
C9 0.0169(18) 0.0261(19) 0.022(2) 0.0016(15) 0.0051(15) 0.0010(14)
C13 0.0158(17) 0.0220(18) 0.025(2) 0.0001(15) 0.0042(15) 0.0049(14)
C16 0.0173(18) 0.0210(18) 0.026(2) 0.0024(15) 0.0021(16) 0.0030(14)
C1 0.0182(18) 0.0263(19) 0.025(2) 0.0026(16) 0.0057(16) 0.0029(14)
C18 0.0195(18) 0.0231(18) 0.024(2) 0.0011(15) 0.0050(16) 0.0028(14)
C10 0.0220(19) 0.0217(18) 0.020(2) 0.0005(15) 0.0052(15) -0.0005(14)
C11 0.0215(19) 0.0268(19) 0.024(2) 0.0032(16) 0.0048(16) -0.0023(15)
C20 0.0202(18) 0.0242(19) 0.027(2) -0.0011(15) 0.0073(16) 0.0041(14)
C17 0.027(2) 0.0228(19) 0.022(2) 0.0055(15) 0.0047(16) 0.0094(15)
C6 0.024(2) 0.0252(19) 0.027(2) 0.0022(16) 0.0097(17) 0.0039(15)
C14 0.033(2) 0.029(2) 0.023(2) 0.0050(16) 0.0044(17) 0.0106(17)
C5 0.030(2) 0.0241(19) 0.029(2) -0.0041(16) 0.0065(18) 0.0029(16)
C12 0.0217(19) 0.0254(19) 0.023(2) 0.0030(16) 0.0047(16) -0.0009(15)
C8 0.0180(18) 0.030(2) 0.025(2) 0.0048(16) 0.0084(16) 0.0032(15)
C7 0.0192(18) 0.0235(18) 0.0194(19) 0.0019(15) 0.0042(15) 0.0008(14)
C21 0.027(2) 0.027(2) 0.023(2) -0.0040(16) 0.0031(17) 0.0048(15)
C2 0.027(2) 0.029(2) 0.027(2) 0.0008(16) 0.0094(17) 0.0037(16)
C4 0.032(2) 0.040(2) 0.023(2) 0.0021(18) 0.0072(18) 0.0090(18)
C3 0.031(2) 0.031(2) 0.033(2) 0.0104(18) 0.0093(18) 0.0021(17)
C19 0.035(2) 0.035(2) 0.023(2) 0.0025(17) 0.0095(18) 0.0068(18)
C15 0.033(2) 0.038(2) 0.024(2) 0.0106(18) 0.0108(18) 0.0077(18)
C24 0.080(3) 0.040(2) 0.049(3) 0.010(2) 0.014(2) 0.010(2)
C22 0.060(3) 0.102(4) 0.054(3) 0.024(3) 0.005(2) 0.040(3)
C23 0.097(4) 0.072(3) 0.059(3) 0.031(3) 0.028(3) 0.046(3)

loop_
_atom_type_symbol
_atom_type_description
_atom_type_scat_dispersion_real
_atom_type_scat_dispersion_imag
_atom_type_scat_source
C C 0.0033 0.0016 'International Tables Vol C Tables 4.2.6.8 and 6.1.1.4'
H H 0.0000 0.0000 'International Tables Vol C Tables 4.2.6.8 and 6.1.1.4'
Cl Cl 0.1484 0.1585 'International Tables Vol C Tables 4.2.6.8 and 6.1.1.4'
N N 0.0061 0.0033 'International Tables Vol C Tables 4.2.6.8 and 6.1.1.4'
O O 0.0106 0.0060 'International Tables Vol C Tables 4.2.6.8 and 6.1.1.4'
S S 0.1246 0.1234 'International Tables Vol C Tables 4.2.6.8 and 6.1.1.4'

loop_
_geom_angle_atom_site_label_1
_geom_angle_atom_site_label_2
_geom_angle_atom_site_label_3
_geom_angle
O4 S1 N9 105.9(2)
O4 S1 C20 106.70(17)
O5 S1 O4 118.97(18)
O5 S1 N9 107.02(19)
O5 S1 C20 110.05(18)
N9 S1 C20 107.70(18)
C9 N1 H1 120.2
C9 N1 C12 119.7(3)
C12 N1 H1 120.2
C7 N5 C10 118.5(3)
C9 N6 C8 116.2(3)
H2A N2 H2B 120.0
C12 N2 H2A 120.0
C12 N2 H2B 120.0
C12 N3 C11 118.1(3)
H7A N7 H7B 120.0
C8 N7 H7A 120.0
C8 N7 H7B 120.0
C19 O2 C22 105.3(4)
C17 N8 H8 117.7
C17 N8 C15 124.6(3)
C15 N8 H8 117.7
H4A N4 H4B 120.0
C11 N4 H4A 120.0
C11 N4 H4B 120.0
S1 N9 H9A 112(3)
S1 N9 H9B 122(3)
H9A N9 H9B 118(4)
N1 C9 C10 118.2(3)
N6 C9 N1 119.0(3)
N6 C9 C10 122.8(3)
C18 C13 C16 117.7(3)
C18 C13 C17 118.9(3)
C17 C13 C16 123.4(3)
O3 C16 O1 122.8(3)
O3 C16 C13 119.7(3)
O1 C16 C13 117.5(3)
C6 C1 C7 118.5(3)
C2 C1 C6 118.7(4)
C2 C1 C7 122.4(3)
C13 C18 H18 118.5
C13 C18 C20 122.9(3)
C20 C18 H18 118.5
N5 C10 C9 121.2(3)
N5 C10 C11 119.5(3)
C9 C10 C11 119.1(3)
N3 C11 C10 120.9(3)
N4 C11 N3 119.0(3)
N4 C11 C10 120.2(3)
C18 C20 S1 119.6(3)
C21 C20 S1 123.0(3)
C21 C20 C18 117.3(3)
N8 C17 C13 121.2(3)
N8 C17 C14 120.8(3)
C14 C17 C13 118.0(3)
C1 C6 H6 119.4
C5 C6 C1 121.2(3)
C5 C6 H6 119.4
C17 C14 H14 119.6
C21 C14 C17 120.9(4)
C21 C14 H14 119.6
C6 C5 H5 120.0
C6 C5 C4 119.9(4)
C4 C5 H5 120.0
N2 C12 N1 117.1(3)
N2 C12 N3 118.9(3)
N3 C12 N1 124.0(3)
N6 C8 C7 121.2(3)
N7 C8 N6 117.4(3)
N7 C8 C7 121.4(3)
N5 C7 C1 115.5(3)
N5 C7 C8 119.7(3)
C8 C7 C1 124.8(3)
C20 C21 Cl1 121.0(3)
C14 C21 Cl1 117.5(3)
C14 C21 C20 121.5(3)
C1 C2 H2 120.0
C3 C2 C1 119.9(4)
C3 C2 H2 120.0
C5 C4 H4 120.1
C3 C4 C5 119.8(4)
C3 C4 H4 120.1
C2 C3 H3 119.8
C4 C3 C2 120.5(4)
C4 C3 H3 119.8
O2 C19 C15 117.3(4)
C24 C19 O2 109.5(4)
C24 C19 C15 133.2(4)
N8 C15 C19 113.3(3)
N8 C15 H15A 108.9
N8 C15 H15B 108.9
C19 C15 H15A 108.9
C19 C15 H15B 108.9
H15A C15 H15B 107.7
C19 C24 H24 126.6
C19 C24 C23 106.7(5)
C23 C24 H24 126.6
O2 C22 H22 124.4
C23 C22 O2 111.3(5)
C23 C22 H22 124.4
C24 C23 H23 126.5
C22 C23 C24 107.1(5)
C22 C23 H23 126.5

loop_
_geom_bond_atom_site_label_1
_geom_bond_atom_site_label_2
_geom_bond_distance
S1 O4 1.425(3)
S1 O5 1.422(3)
S1 N9 1.600(4)
S1 C20 1.749(4)
Cl1 C21 1.726(4)
O3 C16 1.246(4)
O1 C16 1.278(4)
N1 H1 0.8700
N1 C9 1.361(5)
N1 C12 1.361(4)
N5 C10 1.344(5)
N5 C7 1.309(4)
N6 C9 1.329(4)
N6 C8 1.341(5)
N2 H2A 0.8700
N2 H2B 0.8700
N2 C12 1.311(5)
N3 C11 1.325(5)
N3 C12 1.324(5)
N7 H7A 0.8700
N7 H7B 0.8700
N7 C8 1.330(4)
O2 C19 1.359(5)
O2 C22 1.383(6)
N8 H8 0.8700
N8 C17 1.359(4)
N8 C15 1.464(5)
N4 H4A 0.8700
N4 H4B 0.8700
N4 C11 1.313(5)
N9 H9A 0.93(5)
N9 H9B 0.80(4)
C9 C10 1.370(5)
C13 C16 1.488(5)
C13 C18 1.381(5)
C13 C17 1.413(5)
C1 C6 1.388(5)
C1 C7 1.476(5)
C1 C2 1.387(5)
C18 H18 0.9400
C18 C20 1.388(5)
C10 C11 1.428(5)
C20 C21 1.386(5)
C17 C14 1.407(5)
C6 H6 0.9400
C6 C5 1.355(5)
C14 H14 0.9400
C14 C21 1.373(5)
C5 H5 0.9400
C5 C4 1.385(5)
C8 C7 1.439(5)
C2 H2 0.9400
C2 C3 1.377(6)
C4 H4 0.9400
C4 C3 1.371(6)
C3 H3 0.9400
C19 C15 1.467(5)
C19 C24 1.319(6)
C15 H15A 0.9800
C15 H15B 0.9800
C24 H24 0.9400
C24 C23 1.429(8)
C22 H22 0.9400
C22 C23 1.264(8)
C23 H23 0.9400

_cod_database_fobs_code 2108324
